data_7010471
loop_
_publ_author_name
'Xiong, Ren-Gen'
'Zhang, Jing'
'Chen, Zhen-Feng'
'You, Xiao-Zeng'
'Che, Chi-Ming'
'Fun, Hoong-Kun'

_publ_section_title
;
 In situ ligand synthesis and the first crystallographically
 characterized lanthanide 3-D pillared networks containing
 benzene-1,4-disulfonate as a building block&#x200A;&#x2020;
;
_journal_issue 6
_journal_name_full 'Journal of the Chemical Society, Dalton Transactions'
_journal_page_first 780
_journal_paper_doi 10.1039/b009542g
_journal_year 2001
_chemical_formula_sum 'C20 H18 Gd2 O19 S4'
_chemical_formula_weight 1005.12
_chemical_name_systematic
; 
? 
;
_space_group_IT_number 62
_symmetry_cell_setting orthorhombic
_symmetry_space_group_name_Hall '-P 2ac 2n'
_symmetry_space_group_name_H-M 'P n m a'
_atom_sites_solution_hydrogens geom
_atom_sites_solution_primary direct
_atom_sites_solution_secondary difmap
_audit_creation_method SHELXL-97
_cell_angle_alpha 90.00
_cell_angle_beta 90.00
_cell_angle_gamma 90.00
_cell_formula_units_Z 4
_cell_length_a 15.855(2)
_cell_length_b 20.492(3)
_cell_length_c 8.1388(11)
_cell_measurement_temperature 293(2)
_cell_volume 2644.3(6)
_computing_structure_refinement 'SHELXL-97 (Sheldrick, 1997)'
_computing_structure_solution 'SHELXS-97 (Sheldrick, 1990)'
_diffrn_ambient_temperature 293(2)
_diffrn_measured_fraction_theta_full 1.000
_diffrn_measured_fraction_theta_max 1.000
_diffrn_radiation_monochromator graphite
_diffrn_radiation_source 'fine-focus sealed tube'
_diffrn_radiation_type MoK\a
_diffrn_radiation_wavelength 0.71073
_diffrn_reflns_av_R_equivalents 0.0584
_diffrn_reflns_av_sigmaI/netI 0.0341
_diffrn_reflns_limit_h_max 18
_diffrn_reflns_limit_h_min -18
_diffrn_reflns_limit_k_max 24
_diffrn_reflns_limit_k_min -10
_diffrn_reflns_limit_l_max 9
_diffrn_reflns_limit_l_min -9
_diffrn_reflns_number 10421
_diffrn_reflns_theta_full 25.03
_diffrn_reflns_theta_max 25.03
_diffrn_reflns_theta_min 1.99
_exptl_absorpt_coefficient_mu 5.383
_exptl_crystal_colour pale-yellow
_exptl_crystal_density_diffrn 2.525
_exptl_crystal_density_method 'not measured'
_exptl_crystal_description block
_exptl_crystal_F_000 1928
_refine_diff_density_max 5.692
_refine_diff_density_min -2.301
_refine_diff_density_rms 0.444
_refine_ls_extinction_method none
_refine_ls_goodness_of_fit_ref 2.125
_refine_ls_hydrogen_treatment mixed
_refine_ls_matrix_type full
_refine_ls_number_parameters 211
_refine_ls_number_reflns 2407
_refine_ls_number_restraints 0
_refine_ls_restrained_S_all 2.125
_refine_ls_R_factor_all 0.0965
_refine_ls_R_factor_gt 0.0877
_refine_ls_shift/su_max 2.006
_refine_ls_shift/su_mean 0.015
_refine_ls_structure_factor_coef Fsqd
_refine_ls_weighting_details 'calc w=1/[\s^2^(Fo^2^)+(0.1000P)^2^+0.0000P] where P=(Fo^2^+2Fc^2^)/3'
_refine_ls_weighting_scheme calc
_refine_ls_wR_factor_gt 0.2598
_refine_ls_wR_factor_ref 0.2649
_reflns_number_gt 2125
_reflns_number_total 2407
_reflns_threshold_expression >2sigma(I)
_cod_data_source_file b009542g.txt
_cod_data_source_block 2
_cod_depositor_comments
;
The following automatic conversions were performed:

'_symmetry_cell_setting' tag value 'Orthohrombic' was replaced with
'orthorhombic' value as specified in the replacement file
'/home/robertas/cod-tools/perl-scripts/inputs/replacement_values.lst'.

Automatic conversion script
Id: cif_fix_values 3143 2015-03-26 13:38:13Z robertas 
;
_cod_original_sg_symbol_H-M Pnma
_cod_database_code 7010471

loop_
_symmetry_equiv_pos_as_xyz
'x, y, z'
'-x+1/2, -y, z+1/2'
'x+1/2, -y+1/2, -z+1/2'
'-x, y+1/2, -z'
'-x, -y, -z'
'x-1/2, y, -z-1/2'
'-x-1/2, y-1/2, z-1/2'
'x, -y-1/2, z'

loop_
_atom_site_label
_atom_site_type_symbol
_atom_site_fract_x
_atom_site_fract_y
_atom_site_fract_z
_atom_site_U_iso_or_equiv
_atom_site_adp_type
_atom_site_occupancy
_atom_site_symmetry_multiplicity
_atom_site_calc_flag
_atom_site_refinement_flags
_atom_site_disorder_assembly
_atom_site_disorder_group
Gd1 Gd 0.33472(8) 0.2500 1.19886(13) 0.0219(4) Uani 1 2 d S . .
Gd2 Gd 0.00015(6) 0.2500 0.82643(13) 0.0178(4) Uani 1 2 d S . .
S1 S 0.1921(3) 0.1506(2) 0.9330(6) 0.0323(11) Uani 1 1 d . . .
S2 S 0.0002(5) 0.3534(3) 0.4645(9) 0.070(2) Uani 1 1 d . . .
O11 O 0.0284(8) 0.3211(6) 0.6114(14) 0.031(3) Uani 1 1 d . . .
O10 O 0.1105(7) 0.1787(5) 0.9349(14) 0.026(2) Uani 1 1 d . . .
O9 O -0.0736(8) 0.3316(6) 0.4007(15) 0.038(3) Uani 1 1 d . . .
O8 O -0.0116(10) 0.2500 1.130(2) 0.025(4) Uani 1 2 d S . .
O7 O 0.1747(8) -0.1739(6) 0.9025(15) 0.035(3) Uani 1 1 d . . .
O6 O 0.0711(8) -0.1562(6) 1.0951(14) 0.039(3) Uani 1 1 d . . .
O5 O 0.2421(7) 0.1754(5) 1.0675(16) 0.031(3) Uani 1 1 d . . .
O4 O 0.0682(19) 0.3397(14) 0.329(3) 0.133(11) Uani 1 1 d . . .
O3 O 0.2364(12) 0.1584(9) 0.774(2) 0.074(6) Uani 1 1 d . . .
O2 O 0.1861(11) 0.2500 1.3510(16) 0.020(3) Uani 1 2 d S . .
O1 O -0.1457(11) 0.2500 0.6926(18) 0.023(4) Uani 1 2 d S . .
C10 C 0.1756(10) 0.0654(8) 0.971(2) 0.028(4) Uani 1 1 d . . .
C9 C 0.1336(13) -0.1371(7) 1.0047(17) 0.026(4) Uani 1 1 d . . .
C8 C 0.1498(11) -0.0661(8) 0.9993(18) 0.023(4) Uani 1 1 d . . .
C7 C 0.2185(10) -0.0422(7) 0.9091(17) 0.020(3) Uani 1 1 d . . .
H7A H 0.2559 -0.0703 0.8569 0.024 Uiso 1 1 calc R . .
C6 C 0.0999(10) -0.0241(8) 1.0808(17) 0.024(3) Uani 1 1 d . . .
H6A H 0.0573 -0.0406 1.1473 0.029 Uiso 1 1 calc R . .
C3 C -0.0058(11) 0.4325(10) 0.492(2) 0.031(4) Uani 1 1 d . . .
C5 C 0.2286(10) 0.0256(8) 0.900(2) 0.031(4) Uani 1 1 d . . .
H5A H 0.2743 0.0427 0.8430 0.038 Uiso 1 1 calc R . .
C4 C 0.1095(11) 0.0429(8) 1.070(2) 0.029(4) Uani 1 1 d . . .
H4B H 0.0739 0.0714 1.1251 0.035 Uiso 1 1 calc R . .
C2 C -0.0662(10) 0.4688(8) 0.4214(17) 0.023(3) Uani 1 1 d . . .
H2A H -0.1109 0.4484 0.3685 0.028 Uiso 1 1 calc R . .
C1 C 0.0624(10) 0.4626(8) 0.5739(18) 0.025(4) Uani 1 1 d . . .
H1B H 0.1042 0.4375 0.6236 0.030 Uiso 1 1 calc R . .

loop_
_atom_site_aniso_label
_atom_site_aniso_U_11
_atom_site_aniso_U_22
_atom_site_aniso_U_33
_atom_site_aniso_U_23
_atom_site_aniso_U_13
_atom_site_aniso_U_12
Gd1 0.0295(7) 0.0079(6) 0.0285(7) 0.000 -0.0109(5) 0.000
Gd2 0.0198(7) 0.0081(7) 0.0256(7) 0.000 -0.0042(4) 0.000
S1 0.038(2) 0.023(2) 0.037(2) -0.0017(18) -0.006(2) -0.0015(18)
S2 0.095(5) 0.055(4) 0.059(4) 0.010(3) -0.009(4) -0.017(4)
O11 0.038(7) 0.032(6) 0.023(6) 0.015(5) -0.008(5) -0.009(6)
O10 0.027(6) 0.015(5) 0.036(6) 0.001(5) -0.009(5) 0.004(5)
O9 0.055(8) 0.021(6) 0.036(7) -0.005(5) -0.025(6) -0.008(6)
O8 0.041(10) 0.012(8) 0.023(8) 0.000 0.000(7) 0.000
O7 0.042(7) 0.029(6) 0.035(7) -0.012(5) -0.008(6) -0.003(6)
O6 0.061(9) 0.030(7) 0.026(6) 0.000(5) 0.016(6) -0.019(6)
O5 0.028(6) 0.023(5) 0.044(8) -0.008(5) -0.006(6) -0.003(5)
O4 0.16(2) 0.12(2) 0.11(2) 0.033(16) 0.084(18) 0.05(2)
O3 0.079(13) 0.055(11) 0.089(14) 0.004(9) 0.037(11) -0.019(10)
O2 0.050(10) 0.009(7) 0.000(6) 0.000 0.006(6) 0.000
O1 0.036(9) 0.000(7) 0.033(9) 0.000 -0.025(7) 0.000
C10 0.021(8) 0.020(9) 0.043(10) 0.000(7) -0.020(8) -0.012(7)
C9 0.062(11) 0.009(7) 0.008(7) -0.002(5) 0.009(7) -0.004(7)
C8 0.037(9) 0.015(8) 0.017(8) 0.005(6) -0.004(6) -0.007(7)
C7 0.030(8) 0.024(8) 0.008(6) 0.010(6) 0.004(6) -0.002(7)
C6 0.029(8) 0.032(9) 0.010(7) -0.006(6) 0.003(6) -0.014(7)
C3 0.027(9) 0.050(12) 0.017(8) -0.010(8) 0.008(7) 0.007(8)
C5 0.024(9) 0.025(8) 0.045(11) 0.013(8) -0.001(8) -0.011(7)
C4 0.043(10) 0.016(8) 0.027(9) -0.004(7) -0.005(8) 0.007(7)
C2 0.024(8) 0.034(9) 0.012(7) -0.003(6) -0.004(6) -0.002(7)
C1 0.035(9) 0.025(8) 0.014(8) -0.018(6) -0.015(7) 0.004(7)

loop_
_atom_type_symbol
_atom_type_description
_atom_type_scat_dispersion_real
_atom_type_scat_dispersion_imag
_atom_type_scat_source
C C 0.0033 0.0016 'International Tables Vol C Tables 4.2.6.8 and 6.1.1.4'
H H 0.0000 0.0000 'International Tables Vol C Tables 4.2.6.8 and 6.1.1.4'
Gd Gd -0.1653 3.9035 'International Tables Vol C Tables 4.2.6.8 and 6.1.1.4'
O O 0.0106 0.0060 'International Tables Vol C Tables 4.2.6.8 and 6.1.1.4'
S S 0.1246 0.1234 'International Tables Vol C Tables 4.2.6.8 and 6.1.1.4'

loop_
_geom_angle_atom_site_label_1
_geom_angle_atom_site_label_2
_geom_angle_atom_site_label_3
_geom_angle
_geom_angle_site_symmetry_1
_geom_angle_site_symmetry_3
_geom_angle_publ_flag
O7 Gd1 O7 86.3(7) 7_666 2 ?
O7 Gd1 O9 78.8(4) 7_666 6_657 ?
O7 Gd1 O9 140.8(5) 2 6_657 ?
O7 Gd1 O9 140.8(5) 7_666 3_556 ?
O7 Gd1 O9 78.8(4) 2 3_556 ?
O9 Gd1 O9 90.3(6) 6_657 3_556 ?
O7 Gd1 O5 136.7(4) 7_666 . ?
O7 Gd1 O5 81.2(4) 2 . ?
O9 Gd1 O5 133.1(5) 6_657 . ?
O9 Gd1 O5 76.7(4) 3_556 . ?
O7 Gd1 O5 81.2(4) 7_666 8_565 ?
O7 Gd1 O5 136.7(4) 2 8_565 ?
O9 Gd1 O5 76.7(4) 6_657 8_565 ?
O9 Gd1 O5 133.1(5) 3_556 8_565 ?
O5 Gd1 O5 80.2(6) . 8_565 ?
O7 Gd1 O2 66.7(4) 7_666 . ?
O7 Gd1 O2 66.7(4) 2 . ?
O9 Gd1 O2 134.8(3) 6_657 . ?
O9 Gd1 O2 134.8(3) 3_556 . ?
O5 Gd1 O2 70.2(4) . . ?
O5 Gd1 O2 70.2(4) 8_565 . ?
O7 Gd1 O8 72.3(4) 7_666 6_658 ?
O7 Gd1 O8 72.3(4) 2 6_658 ?
O9 Gd1 O8 68.6(4) 6_657 6_658 ?
O9 Gd1 O8 68.6(4) 3_556 6_658 ?
O5 Gd1 O8 139.5(3) . 6_658 ?
O5 Gd1 O8 139.5(3) 8_565 6_658 ?
O2 Gd1 O8 122.5(5) . 6_658 ?
O11 Gd2 O11 77.7(6) 8_565 . ?
O11 Gd2 O6 77.4(4) 8_565 5_557 ?
O11 Gd2 O6 145.3(4) . 5_557 ?
O11 Gd2 O6 145.3(4) 8_565 4_557 ?
O11 Gd2 O6 77.4(4) . 4_557 ?
O6 Gd2 O6 111.9(7) 5_557 4_557 ?
O11 Gd2 O10 120.6(4) 8_565 8_565 ?
O11 Gd2 O10 76.0(4) . 8_565 ?
O6 Gd2 O10 138.1(4) 5_557 8_565 ?
O6 Gd2 O10 75.7(4) 4_557 8_565 ?
O11 Gd2 O10 76.0(4) 8_565 . ?
O11 Gd2 O10 120.6(4) . . ?
O6 Gd2 O10 75.7(4) 5_557 . ?
O6 Gd2 O10 138.1(4) 4_557 . ?
O10 Gd2 O10 73.5(5) 8_565 . ?
O11 Gd2 O8 140.1(3) 8_565 . ?
O11 Gd2 O8 140.1(3) . . ?
O6 Gd2 O8 71.9(3) 5_557 . ?
O6 Gd2 O8 71.9(3) 4_557 . ?
O10 Gd2 O8 72.2(4) 8_565 . ?
O10 Gd2 O8 72.2(4) . . ?
O11 Gd2 O1 81.6(4) 8_565 . ?
O11 Gd2 O1 81.6(4) . . ?
O6 Gd2 O1 71.1(4) 5_557 . ?
O6 Gd2 O1 71.1(4) 4_557 . ?
O10 Gd2 O1 143.2(2) 8_565 . ?
O10 Gd2 O1 143.2(2) . . ?
O8 Gd2 O1 110.9(5) . . ?
O10 S1 O5 110.6(7) . . ?
O10 S1 O3 113.5(10) . . ?
O5 S1 O3 111.4(10) . . ?
O10 S1 C10 105.0(7) . . ?
O5 S1 C10 107.1(7) . . ?
O3 S1 C10 108.8(10) . . ?
O9 S2 O11 115.8(8) . . ?
O9 S2 O4 105.4(15) . . ?
O11 S2 O4 106.8(12) . . ?
O9 S2 C3 109.2(9) . . ?
O11 S2 C3 111.0(9) . . ?
O4 S2 C3 108.3(13) . . ?
S2 O11 Gd2 148.9(8) . . ?
S1 O10 Gd2 153.2(7) . . ?
S2 O9 Gd1 153.7(9) . 6_557 ?
Gd2 O8 Gd1 124.1(6) . 6_558 ?
C9 O7 Gd1 146.1(12) . 2_554 ?
C9 O6 Gd2 141.3(11) . 5_557 ?
S1 O5 Gd1 155.1(8) . . ?
C5 C10 C4 121.9(16) . . ?
C5 C10 S1 116.2(13) . . ?
C4 C10 S1 122.0(14) . . ?
O6 C9 O7 124.9(14) . . ?
O6 C9 C8 116.6(14) . . ?
O7 C9 C8 117.7(14) . . ?
C6 C8 C7 119.4(15) . . ?
C6 C8 C9 120.9(15) . . ?
C7 C8 C9 119.7(15) . . ?
C8 C7 C5 117.6(15) . . ?
C8 C7 H7A 121.2 . . ?
C5 C7 H7A 121.2 . . ?
C8 C6 C4 122.5(16) . . ?
C8 C6 H6A 118.7 . . ?
C4 C6 H6A 118.7 . . ?
C2 C3 C1 120.5(18) . . ?
C2 C3 S2 121.9(15) . . ?
C1 C3 S2 116.9(14) . . ?
C10 C5 C7 121.6(16) . . ?
C10 C5 H5A 119.2 . . ?
C7 C5 H5A 119.2 . . ?
C10 C4 C6 116.6(16) . . ?
C10 C4 H4B 121.7 . . ?
C6 C4 H4B 121.7 . . ?
C3 C2 C1 120.7(16) . 5_566 ?
C3 C2 H2A 119.6 . . ?
C1 C2 H2A 119.6 5_566 . ?
C3 C1 C2 118.7(16) . 5_566 ?
C3 C1 H1B 120.6 . . ?
C2 C1 H1B 120.6 5_566 . ?

loop_
_geom_bond_atom_site_label_1
_geom_bond_atom_site_label_2
_geom_bond_distance
_geom_bond_site_symmetry_2
_geom_bond_publ_flag
Gd1 O7 2.281(11) 7_666 ?
Gd1 O7 2.281(11) 2 ?
Gd1 O9 2.359(11) 6_657 ?
Gd1 O9 2.359(11) 3_556 ?
Gd1 O5 2.374(11) . ?
Gd1 O5 2.374(11) 8_565 ?
Gd1 O2 2.661(16) . ?
Gd1 O8 2.807(16) 6_658 ?
Gd2 O11 2.321(11) 8_565 ?
Gd2 O11 2.321(11) . ?
Gd2 O6 2.319(11) 5_557 ?
Gd2 O6 2.319(11) 4_557 ?
Gd2 O10 2.445(10) 8_565 ?
Gd2 O10 2.445(10) . ?
Gd2 O8 2.477(16) . ?
Gd2 O1 2.556(15) . ?
S1 O10 1.416(12) . ?
S1 O5 1.444(12) . ?
S1 O3 1.482(18) . ?
S1 C10 1.791(17) . ?
S2 O9 1.356(13) . ?
S2 O11 1.438(12) . ?
S2 O4 1.57(2) . ?
S2 C3 1.64(2) . ?
O9 Gd1 2.359(11) 6_557 ?
O8 Gd1 2.807(16) 6_558 ?
O7 C9 1.30(2) . ?
O7 Gd1 2.281(11) 2_554 ?
O6 C9 1.29(2) . ?
O6 Gd2 2.319(11) 5_557 ?
C10 C5 1.30(3) . ?
C10 C4 1.40(2) . ?
C9 C8 1.48(2) . ?
C8 C6 1.34(2) . ?
C8 C7 1.40(2) . ?
C7 C5 1.40(2) . ?
C7 H7A 0.9300 . ?
C6 C4 1.38(2) . ?
C6 H6A 0.9300 . ?
C3 C2 1.34(2) . ?
C3 C1 1.41(2) . ?
C5 H5A 0.9300 . ?
C4 H4B 0.9300 . ?
C2 C1 1.41(2) 5_566 ?
C2 H2A 0.9300 . ?
C1 C2 1.41(2) 5_566 ?
C1 H1B 0.9300 . ?
